data_4333783
loop_
_publ_author_name
'Yuta Hasegawa'
'Ryota Sakamoto'
'Kazuhiro Takahashi'
'Hiroshi Nishihara'

_publ_section_title
;
 Bis[(E)-2,6-bis(1H-pyrazol-1-yl)-4-styrylpyridine]iron(II) Complex:
 Relationship between Thermal Spin Crossover and Crystal Solvent
;
_journal_name_full 'Inorganic Chemistry'
_journal_page_first 1658
_journal_page_last 1665
_journal_paper_doi 10.1021/ic302640m
_journal_volume 52
_journal_year 2013
_chemical_formula_moiety 'C38 H30 Fe N10, 3(C2 H3 N), 2(B F4), O '
_chemical_formula_sum 'C44 H39 B2 F8 Fe N13 O'
_chemical_formula_weight 995.35
_space_group_IT_number 2
_symmetry_cell_setting triclinic
_symmetry_space_group_name_Hall '-P 1'
_symmetry_space_group_name_H-M 'P -1'
_audit_creation_date 2008-01-29T12:10:14-00:00
_audit_creation_method 'WinGX routine CIF_UPDATE'
_cell_angle_alpha 83.954(6)
_cell_angle_beta 80.630(6)
_cell_angle_gamma 69.048(5)
_cell_formula_units_Z 2
_cell_length_a 9.9161(16)
_cell_length_b 13.769(2)
_cell_length_c 18.134(3)
_cell_measurement_reflns_used 5609
_cell_measurement_temperature 113(2)
_cell_measurement_theta_max 27.48
_cell_measurement_theta_min 3.14
_cell_volume 2278.4(6)
_computing_structure_refinement 'SHELXL-97 (Sheldrick, 1997)'
_diffrn_ambient_temperature 113(2)
_diffrn_detector_area_resol_mean 28.5714
_diffrn_measured_fraction_theta_full 0.977
_diffrn_measured_fraction_theta_max 0.954
_diffrn_measurement_device_type 'Rigaku Saturn'
_diffrn_measurement_method dtprofit.ref
_diffrn_radiation_detector CCD
_diffrn_radiation_monochromator 'Graphite Monochromator'
_diffrn_radiation_type MoK\a
_diffrn_radiation_wavelength 0.71073
_diffrn_reflns_av_R_equivalents 0.0361
_diffrn_reflns_limit_h_max 12
_diffrn_reflns_limit_h_min -12
_diffrn_reflns_limit_k_max 12
_diffrn_reflns_limit_k_min -17
_diffrn_reflns_limit_l_max 23
_diffrn_reflns_limit_l_min -17
_diffrn_reflns_number 17998
_diffrn_reflns_theta_full 25
_diffrn_reflns_theta_max 27.48
_diffrn_reflns_theta_min 3.14
_exptl_absorpt_coefficient_mu 0.415
_exptl_absorpt_correction_T_max 0.943
_exptl_absorpt_correction_T_min 0.886
_exptl_absorpt_correction_type numerical
_exptl_absorpt_process_details
;'Higashi (1999). Programs for Absorption Correction.'
Rigaku Corporation, Tokyo, Japan.
;
_exptl_crystal_colour Yellow
_exptl_crystal_density_diffrn 1.451
_exptl_crystal_description Block
_exptl_crystal_F_000 1020
_exptl_crystal_preparation Acetonitrile/Diethylether
_exptl_crystal_size_max 0.52
_exptl_crystal_size_mid 0.27
_exptl_crystal_size_min 0.18
_refine_diff_density_max 1.111
_refine_diff_density_min -0.750
_refine_ls_extinction_method none
_refine_ls_goodness_of_fit_ref 1.018
_refine_ls_hydrogen_treatment constr
_refine_ls_matrix_type full
_refine_ls_number_parameters 625
_refine_ls_number_reflns 9959
_refine_ls_number_restraints 0
_refine_ls_restrained_S_all 1.018
_refine_ls_R_factor_gt 0.0530
_refine_ls_shift/su_max 0
_refine_ls_structure_factor_coef Fsqd
_refine_ls_weighting_details 'calc w=1/[\s^2^(Fo^2^)+(0.0844P)^2^+0.0000P] where P=(Fo^2^+2Fc^2^)/3'
_refine_ls_weighting_scheme calc
_refine_ls_wR_factor_ref 0.1548
_reflns_number_gt 7328
_reflns_number_total 9959
_reflns_threshold_expression >2sigma(I)
_cod_data_source_file ic302640m_si_002_16.cif
_cod_data_source_block '[Fe(E-dpsp)2](BF4)2-H2O-3MeCN'
_cod_original_cell_volume 2278.5(6)
_cod_database_code 4333783

loop_
_symmetry_equiv_pos_as_xyz
'x, y, z'
'-x, -y, -z'

loop_
_atom_site_label
_atom_site_type_symbol
_atom_site_fract_x
_atom_site_fract_y
_atom_site_fract_z
_atom_site_U_iso_or_equiv
_atom_site_adp_type
_atom_site_occupancy
_atom_site_calc_flag
_atom_site_refinement_flags
C1 C 0.4497(3) 0.41129(19) 0.72551(14) 0.0271(5) Uani 1 d .
H1 H 0.39 0.4545 0.7644 0.032 Uiso 1 calc R
C2 C 0.5567(3) 0.4354(2) 0.67431(14) 0.0297(6) Uani 1 d .
H2 H 0.5828 0.4958 0.672 0.036 Uiso 1 calc R
C3 C 0.6156(3) 0.35387(19) 0.62850(14) 0.0266(5) Uani 1 d .
H3 H 0.6915 0.3466 0.5878 0.032 Uiso 1 calc R
C4 C 0.5658(2) 0.18856(18) 0.62434(13) 0.0215(5) Uani 1 d .
C5 C 0.6685(3) 0.14405(18) 0.56521(13) 0.0225(5) Uani 1 d .
H4 H 0.7309 0.1786 0.5391 0.027 Uiso 1 calc R
C6 C 0.6779(3) 0.04645(18) 0.54485(13) 0.0233(5) Uani 1 d .
C7 C 0.5825(2) -0.00131(18) 0.58481(13) 0.0216(5) Uani 1 d .
H5 H 0.5856 -0.0674 0.5721 0.026 Uiso 1 calc R
C8 C 0.4841(2) 0.05059(18) 0.64304(13) 0.0209(5) Uani 1 d .
C9 C 0.3666(3) -0.08230(19) 0.68784(14) 0.0246(5) Uani 1 d .
H6 H 0.4163 -0.1346 0.653 0.029 Uiso 1 calc R
C10 C 0.2635(3) -0.0865(2) 0.74680(14) 0.0281(5) Uani 1 d .
H7 H 0.2268 -0.1416 0.7613 0.034 Uiso 1 calc R
C11 C 0.2230(3) 0.0085(2) 0.78150(14) 0.0277(5) Uani 1 d .
H8 H 0.1524 0.0277 0.8245 0.033 Uiso 1 calc R
C12 C 0.7841(3) -0.00821(19) 0.48378(13) 0.0247(5) Uani 1 d .
H9 H 0.7875 -0.076 0.4752 0.03 Uiso 1 calc R
C13 C 0.8766(3) 0.02927(19) 0.43910(13) 0.0247(5) Uani 1 d .
H10 H 0.8727 0.0969 0.4483 0.03 Uiso 1 calc R
C14 C 0.9840(3) -0.02323(18) 0.37705(13) 0.0228(5) Uani 1 d .
C15 C 1.0658(3) 0.03101(19) 0.33294(13) 0.0255(5) Uani 1 d .
H11 H 1.0522 0.1001 0.3441 0.031 Uiso 1 calc R
C16 C 1.1671(3) -0.0153(2) 0.27293(13) 0.0291(6) Uani 1 d .
H12 H 1.2226 0.0221 0.2434 0.035 Uiso 1 calc R
C17 C 1.1875(3) -0.1160(2) 0.25598(13) 0.0277(5) Uani 1 d .
H13 H 1.2568 -0.1476 0.215 0.033 Uiso 1 calc R
C18 C 1.1063(3) -0.1702(2) 0.29912(14) 0.0279(5) Uani 1 d .
H14 H 1.119 -0.2387 0.2871 0.034 Uiso 1 calc R
C19 C 1.0064(3) -0.12502(19) 0.35981(13) 0.0269(5) Uani 1 d .
H15 H 0.9529 -0.1634 0.3898 0.032 Uiso 1 calc R
C20 C 0.4702(3) 0.11868(19) 0.90369(14) 0.0261(5) Uani 1 d .
H16 H 0.5546 0.0657 0.8821 0.031 Uiso 1 calc R
C21 C 0.4379(3) 0.13794(18) 0.98008(13) 0.0251(5) Uani 1 d .
H17 H 0.4946 0.1024 1.0186 0.03 Uiso 1 calc R
C22 C 0.3086(3) 0.21816(18) 0.98734(13) 0.0232(5) Uani 1 d .
H18 H 0.256 0.2491 1.0326 0.028 Uiso 1 calc R
C23 C 0.1391(2) 0.31830(17) 0.89485(13) 0.0195(5) Uani 1 d .
C24 C 0.0230(2) 0.37741(18) 0.94361(13) 0.0210(5) Uani 1 d .
H19 H 0.0273 0.3724 0.9959 0.025 Uiso 1 calc R
C25 C -0.1009(2) 0.44484(18) 0.91358(13) 0.0211(5) Uani 1 d .
C26 C -0.1004(2) 0.44939(18) 0.83576(13) 0.0231(5) Uani 1 d .
H20 H -0.1827 0.4936 0.8134 0.028 Uiso 1 calc R
C27 C 0.0213(2) 0.38863(18) 0.79312(13) 0.0208(5) Uani 1 d .
C28 C -0.0557(3) 0.44643(19) 0.66525(14) 0.0268(5) Uani 1 d .
H21 H -0.1451 0.5017 0.6773 0.032 Uiso 1 calc R
C29 C 0.0066(3) 0.4120(2) 0.59544(14) 0.0281(5) Uani 1 d .
H22 H -0.0307 0.4378 0.5495 0.034 Uiso 1 calc R
C30 C 0.1371(3) 0.33061(19) 0.60597(13) 0.0270(5) Uani 1 d .
H23 H 0.2043 0.2922 0.5667 0.032 Uiso 1 calc R
C31 C -0.2276(2) 0.50310(18) 0.96426(13) 0.0230(5) Uani 1 d .
H24 H -0.2206 0.4942 1.0163 0.028 Uiso 1 calc R
C32 C -0.3529(3) 0.56816(19) 0.94276(14) 0.0248(5) Uani 1 d .
H25 H -0.3567 0.5774 0.8904 0.03 Uiso 1 calc R
C33 C -0.4845(3) 0.62653(19) 0.99058(14) 0.0243(5) Uani 1 d .
C34 C -0.4999(3) 0.61541(19) 1.06872(13) 0.0250(5) Uani 1 d .
H26 H -0.4223 0.5679 1.093 0.03 Uiso 1 calc R
C35 C -0.6280(3) 0.6735(2) 1.11111(15) 0.0281(5) Uani 1 d .
H27 H -0.637 0.6659 1.1642 0.034 Uiso 1 calc R
C36 C -0.7424(3) 0.7422(2) 1.07688(15) 0.0291(6) Uani 1 d .
H28 H -0.83 0.7812 1.1062 0.035 Uiso 1 calc R
C37 C -0.7288(3) 0.7537(2) 0.99985(15) 0.0381(7) Uani 1 d .
H29 H -0.8071 0.801 0.976 0.046 Uiso 1 calc R
C38 C -0.6008(3) 0.6962(2) 0.95711(15) 0.0346(6) Uani 1 d .
H30 H -0.5925 0.7046 0.9041 0.042 Uiso 1 calc R
C39 C 0.0975(3) 0.07864(19) 1.01161(15) 0.0267(5) Uani 1 d .
C40 C 0.1059(3) 0.0653(2) 1.09092(15) 0.0366(6) Uani 1 d .
H31 H 0.0224 0.1186 1.1171 0.055 Uiso 1 calc R
H32 H 0.1965 0.0723 1.1004 0.055 Uiso 1 calc R
H33 H 0.1044 -0.0039 1.1091 0.055 Uiso 1 calc R
C41 C 0.1346(3) 0.6661(2) 0.56090(15) 0.0346(6) Uani 1 d .
C42 C 0.2425(3) 0.5748(2) 0.59254(16) 0.0384(7) Uani 1 d .
H34 H 0.2003 0.5546 0.6418 0.058 Uiso 1 calc R
H35 H 0.3285 0.5917 0.5977 0.058 Uiso 1 calc R
H36 H 0.2711 0.5171 0.5593 0.058 Uiso 1 calc R
C43 C 0.3358(3) 0.1846(2) 0.21395(16) 0.0352(6) Uani 1 d .
C44 C 0.2696(4) 0.2581(3) 0.27280(18) 0.0523(9) Uani 1 d .
H37 H 0.3288 0.3016 0.2735 0.079 Uiso 1 calc R
H38 H 0.2641 0.2198 0.3213 0.079 Uiso 1 calc R
H39 H 0.1712 0.3023 0.2633 0.079 Uiso 1 calc R
N1 N 0.4426(2) 0.31966(15) 0.71242(11) 0.0233(4) Uani 1 d .
N2 N 0.5462(2) 0.28530(15) 0.65172(11) 0.0218(4) Uani 1 d .
N3 N 0.4746(2) 0.14347(15) 0.66289(11) 0.0215(4) Uani 1 d .
N4 N 0.3848(2) 0.01098(15) 0.68849(10) 0.0211(4) Uani 1 d .
N5 N 0.2962(2) 0.06746(15) 0.74644(10) 0.0237(4) Uani 1 d .
N6 N 0.3680(2) 0.18370(15) 0.86528(10) 0.0218(4) Uani 1 d .
N7 N 0.2683(2) 0.24591(14) 0.91781(10) 0.0197(4) Uani 1 d .
N8 N 0.1401(2) 0.32266(14) 0.82061(10) 0.0194(4) Uani 1 d .
N9 N 0.0349(2) 0.38627(15) 0.71407(10) 0.0221(4) Uani 1 d .
N10 N 0.1550(2) 0.31409(15) 0.67791(11) 0.0224(4) Uani 1 d .
N11 N 0.0872(2) 0.09139(18) 0.94908(13) 0.0339(5) Uani 1 d .
N12 N 0.0541(3) 0.7374(2) 0.53491(15) 0.0525(7) Uani 1 d .
N13 N 0.3853(3) 0.1261(2) 0.16881(14) 0.0439(6) Uani 1 d .
O1 O 0.5307(4) 0.3676(3) 0.22824(18) 0.0973(11) Uani 1 d .
F1 F 0.5235(2) 0.30277(14) 0.37972(10) 0.0541(5) Uani 1 d .
F2 F 0.4509(2) 0.35894(12) 0.49716(9) 0.0433(4) Uani 1 d .
F3 F 0.38690(18) 0.22882(11) 0.46309(8) 0.0356(4) Uani 1 d .
F4 F 0.2872(2) 0.39523(14) 0.41661(11) 0.0571(5) Uani 1 d .
F5 F 0.96004(18) 0.67160(13) 0.87428(8) 0.0393(4) Uani 1 d .
F6 F 1.0631(2) 0.61667(19) 0.75860(10) 0.0687(6) Uani 1 d .
F7 F 1.1451(3) 0.71896(17) 0.81447(16) 0.0975(10) Uani 1 d .
F8 F 1.1860(2) 0.55201(16) 0.85421(10) 0.0641(6) Uani 1 d .
Fe1 Fe 0.31477(4) 0.21961(3) 0.751659(18) 0.02146(12) Uani 1 d .
B1 B 0.4112(3) 0.3218(2) 0.43996(16) 0.0261(6) Uani 1 d .
B2 B 1.0889(3) 0.6421(2) 0.82484(17) 0.0309(7) Uani 1 d .

loop_
_atom_site_aniso_label
_atom_site_aniso_U_11
_atom_site_aniso_U_22
_atom_site_aniso_U_33
_atom_site_aniso_U_23
_atom_site_aniso_U_13
_atom_site_aniso_U_12
C1 0.0320(13) 0.0236(12) 0.0256(13) 0.0036(10) -0.0093(10) -0.0087(10)
C2 0.0360(14) 0.0270(13) 0.0315(14) 0.0081(11) -0.0103(11) -0.0175(11)
C3 0.0269(12) 0.0264(13) 0.0276(13) 0.0037(10) -0.0022(10) -0.0125(10)
C4 0.0203(11) 0.0205(11) 0.0230(12) 0.0018(9) -0.0023(9) -0.0073(9)
C5 0.0214(11) 0.0233(12) 0.0218(12) 0.0025(9) -0.0019(9) -0.0081(9)
C6 0.0210(11) 0.0256(12) 0.0208(12) 0.0030(10) -0.0045(9) -0.0055(9)
C7 0.0209(11) 0.0212(11) 0.0219(12) -0.0010(9) -0.0030(9) -0.0063(9)
C8 0.0180(11) 0.0225(12) 0.0217(12) 0.0016(9) -0.0035(9) -0.0068(9)
C9 0.0252(12) 0.0207(12) 0.0275(13) 0.0003(10) -0.0053(10) -0.0074(10)
C10 0.0291(13) 0.0290(13) 0.0286(14) 0.0033(11) -0.0052(10) -0.0139(11)
C11 0.0257(12) 0.0327(14) 0.0235(13) 0.0014(10) 0.0010(10) -0.0115(11)
C12 0.0242(12) 0.0233(12) 0.0240(13) -0.0016(10) -0.0020(9) -0.0054(10)
C13 0.0244(12) 0.0240(12) 0.0240(13) 0.0004(10) -0.0036(9) -0.0064(10)
C14 0.0231(12) 0.0264(12) 0.0191(12) 0.0000(10) -0.0037(9) -0.0087(10)
C15 0.0276(12) 0.0258(13) 0.0234(13) 0.0000(10) -0.0032(10) -0.0099(10)
C16 0.0305(13) 0.0343(14) 0.0222(13) -0.0002(11) 0.0012(10) -0.0132(11)
C17 0.0259(12) 0.0351(14) 0.0194(12) -0.0019(10) 0.0007(9) -0.0086(10)
C18 0.0264(13) 0.0264(13) 0.0300(14) -0.0055(10) -0.0036(10) -0.0069(10)
C19 0.0246(12) 0.0291(13) 0.0271(13) 0.0009(10) -0.0028(10) -0.0103(10)
C20 0.0214(12) 0.0232(12) 0.0298(14) 0.0015(10) -0.0046(10) -0.0033(9)
C21 0.0246(12) 0.0254(12) 0.0251(13) 0.0050(10) -0.0071(9) -0.0086(10)
C22 0.0247(12) 0.0254(12) 0.0213(12) 0.0033(10) -0.0037(9) -0.0118(10)
C23 0.0199(11) 0.0182(11) 0.0222(12) 0.0012(9) -0.0031(9) -0.0091(9)
C24 0.0213(11) 0.0226(12) 0.0197(12) -0.0015(9) -0.0017(9) -0.0087(9)
C25 0.0197(11) 0.0199(11) 0.0236(12) -0.0023(9) -0.0006(9) -0.0074(9)
C26 0.0180(11) 0.0232(12) 0.0244(13) 0.0015(10) -0.0030(9) -0.0035(9)
C27 0.0205(11) 0.0226(12) 0.0207(12) 0.0002(9) -0.0037(9) -0.0092(9)
C28 0.0254(12) 0.0256(13) 0.0276(13) 0.0045(10) -0.0083(10) -0.0062(10)
C29 0.0364(14) 0.0291(13) 0.0211(13) 0.0041(10) -0.0083(10) -0.0137(11)
C30 0.0361(14) 0.0269(13) 0.0206(13) -0.0004(10) -0.0011(10) -0.0153(11)
C31 0.0197(11) 0.0256(12) 0.0234(12) -0.0040(10) -0.0008(9) -0.0074(10)
C32 0.0216(12) 0.0276(13) 0.0245(13) -0.0013(10) -0.0013(9) -0.0084(10)
C33 0.0185(11) 0.0269(12) 0.0283(13) -0.0032(10) -0.0003(9) -0.0096(10)
C34 0.0211(12) 0.0235(12) 0.0309(14) -0.0047(10) -0.0053(10) -0.0067(9)
C35 0.0246(12) 0.0305(14) 0.0298(14) -0.0074(11) -0.0013(10) -0.0097(10)
C36 0.0179(11) 0.0272(13) 0.0378(15) -0.0065(11) 0.0009(10) -0.0032(10)
C37 0.0219(13) 0.0457(17) 0.0376(16) 0.0010(13) -0.0045(11) -0.0015(12)
C38 0.0243(13) 0.0424(16) 0.0286(14) 0.0007(12) -0.0017(10) -0.0028(11)
C39 0.0204(12) 0.0265(13) 0.0321(15) -0.0009(11) -0.0002(10) -0.0082(10)
C40 0.0366(15) 0.0439(17) 0.0328(15) 0.0057(12) -0.0079(12) -0.0189(13)
C41 0.0468(17) 0.0320(15) 0.0280(14) -0.0025(12) -0.0035(12) -0.0178(13)
C42 0.0350(15) 0.0332(15) 0.0447(17) 0.0014(13) -0.0052(12) -0.0101(12)
C43 0.0352(15) 0.0342(15) 0.0399(16) 0.0036(13) -0.0108(12) -0.0153(12)
C44 0.050(2) 0.0466(19) 0.055(2) -0.0148(16) -0.0176(16) -0.0026(16)
N1 0.0231(10) 0.0241(10) 0.0221(11) 0.0001(8) -0.0031(8) -0.0078(8)
N2 0.0210(10) 0.0209(10) 0.0222(10) 0.0014(8) -0.0006(8) -0.0073(8)
N3 0.0195(9) 0.0212(10) 0.0216(10) 0.0016(8) -0.0001(7) -0.0063(8)
N4 0.0215(10) 0.0207(10) 0.0215(10) 0.0011(8) -0.0035(8) -0.0081(8)
N5 0.0224(10) 0.0272(11) 0.0196(10) -0.0016(8) 0.0019(8) -0.0082(8)
N6 0.0192(9) 0.0201(10) 0.0214(10) -0.0016(8) 0.0002(7) -0.0025(8)
N7 0.0182(9) 0.0199(10) 0.0203(10) -0.0005(8) -0.0018(7) -0.0063(8)
N8 0.0180(9) 0.0179(9) 0.0218(10) -0.0001(8) -0.0024(7) -0.0060(7)
N9 0.0214(10) 0.0215(10) 0.0203(10) 0.0004(8) -0.0025(8) -0.0045(8)
N10 0.0229(10) 0.0217(10) 0.0211(10) -0.0007(8) -0.0009(8) -0.0070(8)
N11 0.0277(12) 0.0392(13) 0.0344(14) -0.0036(10) -0.0001(9) -0.0125(10)
N12 0.069(2) 0.0405(15) 0.0495(17) 0.0043(13) -0.0231(14) -0.0166(14)
N13 0.0443(15) 0.0469(16) 0.0428(15) -0.0021(13) -0.0083(12) -0.0175(13)
O1 0.115(3) 0.088(2) 0.094(2) -0.0173(19) -0.001(2) -0.044(2)
F1 0.0683(13) 0.0509(11) 0.0471(11) -0.0206(9) 0.0246(9) -0.0345(10)
F2 0.0660(12) 0.0349(9) 0.0336(9) -0.0031(7) -0.0190(8) -0.0173(8)
F3 0.0447(10) 0.0249(8) 0.0362(9) -0.0008(7) -0.0005(7) -0.0132(7)
F4 0.0470(11) 0.0445(11) 0.0812(14) 0.0232(9) -0.0351(10) -0.0134(9)
F5 0.0358(9) 0.0422(10) 0.0335(9) -0.0037(7) 0.0062(7) -0.0100(7)
F6 0.0489(12) 0.1183(19) 0.0339(10) -0.0209(11) -0.0018(8) -0.0199(12)
F7 0.0883(19) 0.0552(14) 0.151(2) -0.0263(15) 0.0511(17) -0.0498(14)
F8 0.0514(12) 0.0649(13) 0.0490(11) 0.0012(9) -0.0074(9) 0.0116(10)
Fe1 0.01945(18) 0.0217(2) 0.0208(2) -0.00076(14) 0.00039(13) -0.00562(14)
B1 0.0295(14) 0.0245(14) 0.0223(14) -0.0011(11) -0.0037(11) -0.0070(11)
B2 0.0271(15) 0.0313(16) 0.0308(16) -0.0005(13) 0.0016(12) -0.0086(12)

loop_
_atom_type_symbol
_atom_type_description
_atom_type_scat_dispersion_real
_atom_type_scat_dispersion_imag
_atom_type_scat_source
C C 0.0033 0.0016 'International Tables Vol C Tables 4.2.6.8 and 6.1.1.4'
H H 0 0 'International Tables Vol C Tables 4.2.6.8 and 6.1.1.4'
C C 0.0033 0.0016 'International Tables Vol C Tables 4.2.6.8 and 6.1.1.4'
N N 0.0061 0.0033 'International Tables Vol C Tables 4.2.6.8 and 6.1.1.4'
O O 0.0106 0.006 'International Tables Vol C Tables 4.2.6.8 and 6.1.1.4'
F F 0.0171 0.0103 'International Tables Vol C Tables 4.2.6.8 and 6.1.1.4'
Fe Fe 0.3463 0.8444 'International Tables Vol C Tables 4.2.6.8 and 6.1.1.4'
B B 0.0013 0.0007 'International Tables Vol C Tables 4.2.6.8 and 6.1.1.4'

loop_
_geom_angle_atom_site_label_1
_geom_angle_atom_site_label_2
_geom_angle_atom_site_label_3
_geom_angle
N1 C1 C2 111.1(2)
N1 C1 H1 124.4
C2 C1 H1 124.4
C3 C2 C1 105.5(2)
C3 C2 H2 127.3
C1 C2 H2 127.3
N2 C3 C2 107.4(2)
N2 C3 H3 126.3
C2 C3 H3 126.3
N3 C4 C5 123.5(2)
N3 C4 N2 112.5(2)
C5 C4 N2 124.1(2)
C4 C5 C6 118.0(2)
C4 C5 H4 121
C6 C5 H4 121
C5 C6 C7 119.0(2)
C5 C6 C12 122.4(2)
C7 C6 C12 118.6(2)
C8 C7 C6 118.0(2)
C8 C7 H5 121
C6 C7 H5 121
N3 C8 C7 123.4(2)
N3 C8 N4 112.64(19)
C7 C8 N4 123.9(2)
N4 C9 C10 107.0(2)
N4 C9 H6 126.5
C10 C9 H6 126.5
C9 C10 C11 105.3(2)
C9 C10 H7 127.4
C11 C10 H7 127.4
N5 C11 C10 111.3(2)
N5 C11 H8 124.4
C10 C11 H8 124.4
C13 C12 C6 125.3(2)
C13 C12 H9 117.4
C6 C12 H9 117.4
C12 C13 C14 126.7(2)
C12 C13 H10 116.7
C14 C13 H10 116.7
C15 C14 C19 118.8(2)
C15 C14 C13 118.7(2)
C19 C14 C13 122.6(2)
C16 C15 C14 120.5(2)
C16 C15 H11 119.7
C14 C15 H11 119.7
C17 C16 C15 120.2(2)
C17 C16 H12 119.9
C15 C16 H12 119.9
C18 C17 C16 119.7(2)
C18 C17 H13 120.2
C16 C17 H13 120.2
C17 C18 C19 120.4(2)
C17 C18 H14 119.8
C19 C18 H14 119.8
C18 C19 C14 120.4(2)
C18 C19 H15 119.8
C14 C19 H15 119.8
N6 C20 C21 111.5(2)
N6 C20 H16 124.2
C21 C20 H16 124.2
C22 C21 C20 105.4(2)
C22 C21 H17 127.3
C20 C21 H17 127.3
C21 C22 N7 107.3(2)
C21 C22 H18 126.4
N7 C22 H18 126.4
N8 C23 C24 123.7(2)
N8 C23 N7 112.45(19)
C24 C23 N7 123.8(2)
C23 C24 C25 118.1(2)
C23 C24 H19 121
C25 C24 H19 121
C24 C25 C26 118.3(2)
C24 C25 C31 119.0(2)
C26 C25 C31 122.6(2)
C27 C26 C25 118.4(2)
C27 C26 H20 120.8
C25 C26 H20 120.8
N8 C27 C26 124.4(2)
N8 C27 N9 112.0(2)
C26 C27 N9 123.6(2)
N9 C28 C29 106.8(2)
N9 C28 H21 126.6
C29 C28 H21 126.6
C28 C29 C30 105.6(2)
C28 C29 H22 127.2
C30 C29 H22 127.2
N10 C30 C29 111.3(2)
N10 C30 H23 124.3
C29 C30 H23 124.3
C32 C31 C25 124.7(2)
C32 C31 H24 117.6
C25 C31 H24 117.6
C31 C32 C33 127.4(2)
C31 C32 H25 116.3
C33 C32 H25 116.3
C38 C33 C34 118.2(2)
C38 C33 C32 118.7(2)
C34 C33 C32 123.2(2)
C35 C34 C33 120.4(2)
C35 C34 H26 119.8
C33 C34 H26 119.8
C36 C35 C34 120.7(2)
C36 C35 H27 119.7
C34 C35 H27 119.7
C37 C36 C35 119.6(2)
C37 C36 H28 120.2
C35 C36 H28 120.2
C36 C37 C38 120.1(3)
C36 C37 H29 120
C38 C37 H29 120
C37 C38 C33 121.2(3)
C37 C38 H30 119.4
C33 C38 H30 119.4
N11 C39 C40 178.1(3)
C39 C40 H31 109.5
C39 C40 H32 109.5
H31 C40 H32 109.5
C39 C40 H33 109.5
H31 C40 H33 109.5
H32 C40 H33 109.5
N12 C41 C42 178.0(3)
C41 C42 H34 109.5
C41 C42 H35 109.5
H34 C42 H35 109.5
C41 C42 H36 109.5
H34 C42 H36 109.5
H35 C42 H36 109.5
N13 C43 C44 178.4(3)
C43 C44 H37 109.5
C43 C44 H38 109.5
H37 C44 H38 109.5
C43 C44 H39 109.5
H37 C44 H39 109.5
H38 C44 H39 109.5
C1 N1 N2 104.69(19)
C1 N1 Fe1 140.39(17)
N2 N1 Fe1 114.77(14)
C3 N2 N1 111.23(19)
C3 N2 C4 130.5(2)
N1 N2 C4 118.28(19)
C8 N3 C4 118.2(2)
C8 N3 Fe1 120.71(15)
C4 N3 Fe1 121.10(16)
C9 N4 N5 111.19(19)
C9 N4 C8 129.8(2)
N5 N4 C8 118.88(18)
C11 N5 N4 105.22(19)
C11 N5 Fe1 140.64(17)
N4 N5 Fe1 114.12(14)
C20 N6 N7 104.65(19)
C20 N6 Fe1 140.73(17)
N7 N6 Fe1 114.63(14)
C22 N7 N6 111.09(19)
C22 N7 C23 130.4(2)
N6 N7 C23 118.13(18)
C27 N8 C23 117.1(2)
C27 N8 Fe1 121.74(15)
C23 N8 Fe1 120.92(15)
C28 N9 N10 111.46(19)
C28 N9 C27 129.9(2)
N10 N9 C27 118.63(19)
C30 N10 N9 104.8(2)
C30 N10 Fe1 140.99(17)
N9 N10 Fe1 114.02(14)
N8 Fe1 N3 166.81(7)
N8 Fe1 N6 73.55(7)
N3 Fe1 N6 118.25(7)
N8 Fe1 N5 113.85(7)
N3 Fe1 N5 73.39(7)
N6 Fe1 N5 91.68(7)
N8 Fe1 N1 100.06(7)
N3 Fe1 N1 73.18(7)
N6 Fe1 N1 99.02(7)
N5 Fe1 N1 146.08(7)
N8 Fe1 N10 73.35(7)
N3 Fe1 N10 94.82(7)
N6 Fe1 N10 146.87(7)
N5 Fe1 N10 100.31(7)
N1 Fe1 N10 88.09(7)
F2 B1 F4 109.6(2)
F2 B1 F3 110.5(2)
F4 B1 F3 110.2(2)
F2 B1 F1 109.2(2)
F4 B1 F1 108.6(2)
F3 B1 F1 108.6(2)
F7 B2 F6 111.6(3)
F7 B2 F8 110.6(3)
F6 B2 F8 106.3(2)
F7 B2 F5 110.0(2)
F6 B2 F5 109.7(2)
F8 B2 F5 108.6(2)

loop_
_geom_bond_atom_site_label_1
_geom_bond_atom_site_label_2
_geom_bond_distance
C1 N1 1.336(3)
C1 C2 1.402(4)
C1 H1 0.95
C2 C3 1.364(4)
C2 H2 0.95
C3 N2 1.352(3)
C3 H3 0.95
C4 N3 1.341(3)
C4 C5 1.378(3)
C4 N2 1.408(3)
C5 C6 1.398(3)
C5 H4 0.95
C6 C7 1.405(3)
C6 C12 1.460(3)
C7 C8 1.379(3)
C7 H5 0.95
C8 N3 1.332(3)
C8 N4 1.404(3)
C9 N4 1.361(3)
C9 C10 1.366(3)
C9 H6 0.95
C10 C11 1.408(4)
C10 H7 0.95
C11 N5 1.324(3)
C11 H8 0.95
C12 C13 1.331(3)
C12 H9 0.95
C13 C14 1.467(3)
C13 H10 0.95
C14 C15 1.397(3)
C14 C19 1.399(3)
C15 C16 1.390(3)
C15 H11 0.95
C16 C17 1.388(4)
C16 H12 0.95
C17 C18 1.385(3)
C17 H13 0.95
C18 C19 1.389(3)
C18 H14 0.95
C19 H15 0.95
C20 N6 1.328(3)
C20 C21 1.401(3)
C20 H16 0.95
C21 C22 1.358(3)
C21 H17 0.95
C22 N7 1.360(3)
C22 H18 0.95
C23 N8 1.340(3)
C23 C24 1.385(3)
C23 N7 1.407(3)
C24 C25 1.402(3)
C24 H19 0.95
C25 C26 1.405(3)
C25 C31 1.458(3)
C26 C27 1.365(3)
C26 H20 0.95
C27 N8 1.338(3)
C27 N9 1.420(3)
C28 N9 1.360(3)
C28 C29 1.368(3)
C28 H21 0.95
C29 C30 1.402(4)
C29 H22 0.95
C30 N10 1.330(3)
C30 H23 0.95
C31 C32 1.337(3)
C31 H24 0.95
C32 C33 1.459(3)
C32 H25 0.95
C33 C38 1.390(3)
C33 C34 1.398(4)
C34 C35 1.389(3)
C34 H26 0.95
C35 C36 1.380(4)
C35 H27 0.95
C36 C37 1.379(4)
C36 H28 0.95
C37 C38 1.389(3)
C37 H29 0.95
C38 H30 0.95
C39 N11 1.145(3)
C39 C40 1.443(4)
C40 H31 0.98
C40 H32 0.98
C40 H33 0.98
C41 N12 1.134(4)
C41 C42 1.463(4)
C42 H34 0.98
C42 H35 0.98
C42 H36 0.98
C43 N13 1.133(4)
C43 C44 1.455(4)
C44 H37 0.98
C44 H38 0.98
C44 H39 0.98
N1 N2 1.373(3)
N1 Fe1 2.182(2)
N3 Fe1 2.1305(19)
N4 N5 1.365(3)
N5 Fe1 2.181(2)
N6 N7 1.370(3)
N6 Fe1 2.1726(19)
N8 Fe1 2.1186(19)
N9 N10 1.368(3)
N10 Fe1 2.200(2)
F1 B1 1.399(3)
F2 B1 1.371(3)
F3 B1 1.396(3)
F4 B1 1.380(3)
F5 B2 1.391(3)
F6 B2 1.372(4)
F7 B2 1.347(4)
F8 B2 1.386(3)
